data_4511271
loop_
_publ_author_name
'Dur\'a, Gema'
'Carri\'on, M. Carmen'
'Jal\'on, F\'elix A.'
'Rodr\'iguez, Ana M.'
'Manzano, Blanca R.'

_publ_section_title
;
 Metal Supramolecular Frameworks with Silver and Ditopic
 Bis(pyrazolyl)methane Ligands: Effect of the Anions and Ligand
 Substitution
;
_journal_issue 7
_journal_name_full 'Crystal Growth &amp; Design'
_journal_page_first 3510
_journal_paper_doi 10.1021/cg5004484
_journal_volume 14
_journal_year 2014
_chemical_absolute_configuration ad
_chemical_formula_sum 'C33.25 H40.5 Ag2 Cl0.5 F12 N10 O0.25 P2'
_chemical_formula_weight 1107.66
_chemical_name_systematic
;
 ?
;
_space_group_IT_number 19
_symmetry_cell_setting orthorhombic
_symmetry_space_group_name_Hall 'P 2ac 2ab'
_symmetry_space_group_name_H-M 'P 21 21 21'
_atom_sites_solution_hydrogens geom
_atom_sites_solution_primary direct
_atom_sites_solution_secondary difmap
_audit_creation_method SHELXL-97
_cell_angle_alpha 90.00
_cell_angle_beta 90.00
_cell_angle_gamma 90.00
_cell_formula_units_Z 4
_cell_length_a 14.5160(10)
_cell_length_b 14.9160(11)
_cell_length_c 23.2960(16)
_cell_measurement_reflns_used 1330
_cell_measurement_temperature 230(2)
_cell_measurement_theta_max 15.436
_cell_measurement_theta_min 2.731
_cell_volume 5044.1(6)
_computing_cell_refinement 'Bruker SAINT'
_computing_data_collection 'Bruker APEX'
_computing_data_reduction 'Bruker SAINT, SADABS, XPREP'
_computing_molecular_graphics 'WINGX v2013.3 (Farrugia, 2013)'
_computing_publication_material 'WINGX v2013.3 (Farrugia, 2013)'
_computing_structure_refinement 'SHELXL-97 (Sheldrick, 1997)'
_computing_structure_solution 'SHELXS-97 (Sheldrick, 1990)'
_diffrn_ambient_temperature 230(2)
_diffrn_measured_fraction_theta_full 1.000
_diffrn_measured_fraction_theta_max 1.000
_diffrn_measurement_device_type 'CCD area detector'
_diffrn_measurement_method 'omega and phi scans'
_diffrn_radiation_monochromator graphite
_diffrn_radiation_source 'fine-focus sealed tube'
_diffrn_radiation_type MoK\a
_diffrn_radiation_wavelength 0.71073
_diffrn_reflns_av_R_equivalents 0.1046
_diffrn_reflns_av_sigmaI/netI 0.1127
_diffrn_reflns_limit_h_max 17
_diffrn_reflns_limit_h_min -17
_diffrn_reflns_limit_k_max 17
_diffrn_reflns_limit_k_min -17
_diffrn_reflns_limit_l_max 15
_diffrn_reflns_limit_l_min -27
_diffrn_reflns_number 26630
_diffrn_reflns_theta_full 25.00
_diffrn_reflns_theta_max 25.00
_diffrn_reflns_theta_min 1.62
_exptl_absorpt_coefficient_mu 0.944
_exptl_absorpt_correction_T_max 0.9283
_exptl_absorpt_correction_T_min 0.8484
_exptl_absorpt_correction_type multi-scan
_exptl_absorpt_process_details SADABS
_exptl_crystal_colour colouless
_exptl_crystal_density_diffrn 1.459
_exptl_crystal_density_method 'not measured'
_exptl_crystal_description block
_exptl_crystal_F_000 2210
_exptl_crystal_size_max 0.18
_exptl_crystal_size_mid 0.12
_exptl_crystal_size_min 0.08
_refine_diff_density_max 1.044
_refine_diff_density_min -0.534
_refine_diff_density_rms 0.154
_refine_ls_abs_structure_details 'Flack H D (1983), Acta Cryst. A39, 876-881'
_refine_ls_abs_structure_Flack 0.28(7)
_refine_ls_extinction_method none
_refine_ls_goodness_of_fit_ref 0.959
_refine_ls_hydrogen_treatment constr
_refine_ls_matrix_type full
_refine_ls_number_parameters 529
_refine_ls_number_reflns 8832
_refine_ls_number_restraints 0
_refine_ls_restrained_S_all 0.959
_refine_ls_R_factor_all 0.1509
_refine_ls_R_factor_gt 0.0819
_refine_ls_shift/su_max 0.075
_refine_ls_shift/su_mean 0.003
_refine_ls_structure_factor_coef Fsqd
_refine_ls_weighting_details 'calc w=1/[\s^2^(Fo^2^)+(0.1383P)^2^+0.0000P] where P=(Fo^2^+2Fc^2^)/3'
_refine_ls_weighting_scheme calc
_refine_ls_wR_factor_gt 0.2013
_refine_ls_wR_factor_ref 0.2482
_reflns_number_gt 4627
_reflns_number_total 8832
_reflns_threshold_expression >2sigma(I)
_cod_data_source_file cg5004484_si_002.cif
_cod_data_source_block 8
_cod_depositor_comments 'Adding full bibliography for 4511266--4511274.cif.'
_cod_original_sg_symbol_H-M P212121
_cod_original_formula_sum 'C33.25 H40.50 Ag2 Cl0.50 F12 N10 O0.25 P2'
_cod_database_code 4511271

loop_
_symmetry_equiv_pos_as_xyz
'x, y, z'
'-x+1/2, -y, z+1/2'
'x+1/2, -y+1/2, -z'
'-x, y+1/2, -z+1/2'

loop_
_atom_site_label
_atom_site_type_symbol
_atom_site_fract_x
_atom_site_fract_y
_atom_site_fract_z
_atom_site_U_iso_or_equiv
_atom_site_adp_type
_atom_site_occupancy
_atom_site_symmetry_multiplicity
_atom_site_calc_flag
_atom_site_refinement_flags
_atom_site_disorder_assembly
_atom_site_disorder_group
Ag1 Ag 1.00329(7) 0.55159(8) 0.48260(4) 0.0685(3) Uani 1 1 d . . .
Ag2 Ag 0.75873(7) 0.27475(8) 0.65248(5) 0.0776(4) Uani 1 1 d . . .
N1 N 1.1270(7) 0.5269(7) 0.5380(5) 0.058(3) Uani 1 1 d . . .
N2 N 1.1373(6) 0.5579(8) 0.5913(4) 0.055(3) Uani 1 1 d . . .
N3 N 0.9735(9) 0.6721(9) 0.5517(5) 0.074(4) Uani 1 1 d . . .
N4 N 1.0210(7) 0.6699(7) 0.6025(5) 0.060(3) Uani 1 1 d . . .
N5 N 0.8599(7) 0.3790(8) 0.6496(5) 0.062(3) Uani 1 1 d . . .
N6 N 0.8822(7) 0.5226(8) 0.4271(4) 0.062(3) Uani 1 1 d . . .
N7 N 0.8799(6) 0.5301(7) 0.3681(4) 0.057(3) Uani 1 1 d . . .
N8 N 1.0662(7) 0.6282(9) 0.3987(5) 0.071(3) Uani 1 1 d . . .
N9 N 1.0060(7) 0.6283(6) 0.3520(4) 0.054(2) Uani 1 1 d . . .
N10 N 1.1573(7) 0.3284(7) 0.3407(5) 0.059(3) Uani 1 1 d . . .
C1 C 1.2112(9) 0.5025(9) 0.5200(7) 0.064(4) Uani 1 1 d . . .
C2 C 1.2742(10) 0.5166(11) 0.5655(7) 0.076(4) Uani 1 1 d . . .
H2 H 1.3370 0.5042 0.5655 0.091 Uiso 1 1 calc R . .
C3 C 1.2246(9) 0.5515(10) 0.6086(5) 0.064(4) Uani 1 1 d . . .
C4 C 1.2251(12) 0.4649(15) 0.4614(7) 0.112(7) Uani 1 1 d . . .
H4A H 1.1673 0.4639 0.4413 0.168 Uiso 1 1 calc R . .
H4B H 1.2487 0.4050 0.4643 0.168 Uiso 1 1 calc R . .
H4C H 1.2682 0.5015 0.4407 0.168 Uiso 1 1 calc R . .
C5 C 1.2573(12) 0.5722(14) 0.6703(7) 0.112(6) Uani 1 1 d . . .
H5A H 1.2067 0.5952 0.6923 0.167 Uiso 1 1 calc R . .
H5B H 1.3058 0.6159 0.6691 0.167 Uiso 1 1 calc R . .
H5C H 1.2799 0.5182 0.6879 0.167 Uiso 1 1 calc R . .
C6 C 1.0264(13) 0.7532(11) 0.6226(8) 0.084(5) Uani 1 1 d . . .
C7 C 0.9836(17) 0.8048(12) 0.5834(9) 0.114(7) Uani 1 1 d . . .
H7 H 0.9769 0.8667 0.5859 0.137 Uiso 1 1 calc R . .
C8 C 0.9521(12) 0.7539(11) 0.5401(8) 0.082(5) Uani 1 1 d . . .
C9 C 1.0769(16) 0.7752(13) 0.6750(10) 0.128(7) Uani 1 1 d . . .
H9A H 1.0991 0.7211 0.6925 0.191 Uiso 1 1 calc R . .
H9B H 1.0368 0.8058 0.7012 0.191 Uiso 1 1 calc R . .
H9C H 1.1282 0.8132 0.6657 0.191 Uiso 1 1 calc R . .
C10 C 0.9001(13) 0.7793(14) 0.4882(8) 0.111(6) Uani 1 1 d . . .
H10A H 0.8876 0.7267 0.4658 0.167 Uiso 1 1 calc R . .
H10B H 0.9358 0.8208 0.4659 0.167 Uiso 1 1 calc R . .
H10C H 0.8431 0.8070 0.4992 0.167 Uiso 1 1 calc R . .
C11 C 1.0607(8) 0.5904(9) 0.6254(5) 0.053(3) Uani 1 1 d . . .
H11 H 1.0845 0.6048 0.6636 0.064 Uiso 1 1 calc R . .
C12 C 0.9868(10) 0.5139(9) 0.6327(5) 0.058(3) Uani 1 1 d . . .
C13 C 1.0113(11) 0.4274(10) 0.6333(7) 0.085(5) Uani 1 1 d . . .
H13 H 1.0720 0.4113 0.6257 0.102 Uiso 1 1 calc R . .
C14 C 0.9471(11) 0.3626(11) 0.6449(9) 0.092(5) Uani 1 1 d . . .
H14 H 0.9672 0.3039 0.6497 0.111 Uiso 1 1 calc R . .
C15 C 0.8382(9) 0.4642(10) 0.6496(6) 0.068(4) Uani 1 1 d . . .
H15 H 0.7766 0.4781 0.6563 0.082 Uiso 1 1 calc R . .
C16 C 0.8959(8) 0.5342(9) 0.6411(5) 0.054(3) Uani 1 1 d . . .
H16 H 0.8749 0.5931 0.6409 0.065 Uiso 1 1 calc R . .
C17 C 0.7910(10) 0.5235(12) 0.3497(7) 0.085(5) Uani 1 1 d . . .
C18 C 0.7402(12) 0.5119(12) 0.3984(8) 0.100(6) Uani 1 1 d . . .
H18 H 0.6765 0.5055 0.3999 0.119 Uiso 1 1 calc R . .
C19 C 0.7977(10) 0.5114(13) 0.4444(6) 0.079(5) Uani 1 1 d . . .
C20 C 0.7667(12) 0.5260(13) 0.2859(6) 0.101(6) Uani 1 1 d . . .
H20A H 0.8216 0.5361 0.2638 0.152 Uiso 1 1 calc R . .
H20B H 0.7237 0.5736 0.2789 0.152 Uiso 1 1 calc R . .
H20C H 0.7396 0.4699 0.2748 0.152 Uiso 1 1 calc R . .
C21 C 0.7764(14) 0.5056(17) 0.5077(7) 0.128(8) Uani 1 1 d . . .
H21A H 0.8327 0.5081 0.5292 0.193 Uiso 1 1 calc R . .
H21B H 0.7453 0.4502 0.5156 0.193 Uiso 1 1 calc R . .
H21C H 0.7375 0.5549 0.5185 0.193 Uiso 1 1 calc R . .
C22 C 0.9957(13) 0.7099(11) 0.3296(6) 0.081(4) Uani 1 1 d . . .
C23 C 1.0511(14) 0.7658(13) 0.3610(9) 0.106(6) Uani 1 1 d . . .
H23 H 1.0589 0.8270 0.3550 0.128 Uiso 1 1 calc R . .
C24 C 1.0948(11) 0.7136(12) 0.4044(7) 0.089(5) Uani 1 1 d . . .
C25 C 0.9401(18) 0.7320(13) 0.2779(9) 0.145(9) Uani 1 1 d . . .
H25A H 0.9082 0.6793 0.2650 0.217 Uiso 1 1 calc R . .
H25B H 0.9801 0.7530 0.2479 0.217 Uiso 1 1 calc R . .
H25C H 0.8962 0.7778 0.2872 0.217 Uiso 1 1 calc R . .
C26 C 1.1689(17) 0.7355(13) 0.4486(8) 0.135(9) Uani 1 1 d . . .
H26A H 1.1821 0.6830 0.4710 0.203 Uiso 1 1 calc R . .
H26B H 1.1474 0.7825 0.4734 0.203 Uiso 1 1 calc R . .
H26C H 1.2239 0.7547 0.4293 0.203 Uiso 1 1 calc R . .
C27 C 0.9631(8) 0.5460(9) 0.3358(5) 0.053(3) Uani 1 1 d . . .
H27 H 0.9447 0.5524 0.2955 0.063 Uiso 1 1 calc R . .
C28 C 1.0311(8) 0.4698(7) 0.3381(5) 0.049(3) Uani 1 1 d . . .
C29 C 1.0105(9) 0.3861(8) 0.3631(5) 0.061(3) Uani 1 1 d . . .
H29 H 0.9537 0.3762 0.3805 0.073 Uiso 1 1 calc R . .
C30 C 1.0743(10) 0.3208(9) 0.3614(7) 0.073(4) Uani 1 1 d . . .
H30 H 1.0577 0.2653 0.3764 0.088 Uiso 1 1 calc R . .
C31 C 1.1782(9) 0.4049(11) 0.3186(5) 0.065(4) Uani 1 1 d . . .
H31 H 1.2380 0.4122 0.3050 0.077 Uiso 1 1 calc R . .
C32 C 1.1178(8) 0.4786(9) 0.3135(5) 0.056(3) Uani 1 1 d . . .
H32 H 1.1353 0.5307 0.2944 0.068 Uiso 1 1 calc R . .
P1 P 0.5451(3) 0.4628(3) 0.6379(2) 0.0873(14) Uani 1 1 d . . .
F1 F 0.6274(11) 0.5292(11) 0.6192(7) 0.073(4) Uiso 0.50 1 d P A 1
F6 F 0.5189(19) 0.5189(19) 0.6936(11) 0.138(8) Uiso 0.50 1 d P A 1
F4 F 0.6053(15) 0.4035(14) 0.5915(9) 0.104(6) Uiso 0.50 1 d P A 1
F3 F 0.6009(14) 0.4003(14) 0.6831(9) 0.091(6) Uiso 0.50 1 d P A 1
F2 F 0.4692(14) 0.3874(15) 0.6424(11) 0.103(7) Uiso 0.50 1 d P A 1
F5 F 0.491(2) 0.5295(18) 0.5970(12) 0.134(8) Uiso 0.50 1 d P A 1
F1A F 0.4761(17) 0.3928(16) 0.6079(11) 0.118(8) Uiso 0.50 1 d P A 2
F2A F 0.6156(19) 0.5313(18) 0.6619(12) 0.140(9) Uiso 0.50 1 d P A 2
F3A F 0.6137(19) 0.3872(18) 0.6503(14) 0.133(9) Uiso 0.50 1 d P A 2
F4A F 0.543(3) 0.485(3) 0.569(2) 0.243(19) Uiso 0.50 1 d P A 2
F5A F 0.4669(17) 0.5443(17) 0.6368(12) 0.127(8) Uiso 0.50 1 d P A 2
F6A F 0.477(3) 0.446(4) 0.693(2) 0.26(2) Uiso 0.50 1 d P A 2
P2 P 0.4656(3) 0.4254(3) 0.3179(2) 0.0802(12) Uani 1 1 d . . .
F7 F 0.5199(18) 0.3876(17) 0.2619(10) 0.136(8) Uiso 0.50 1 d P B 1
F8 F 0.400(3) 0.427(3) 0.3688(15) 0.184(12) Uiso 0.50 1 d P B 1
F9 F 0.5327(17) 0.3694(17) 0.3601(12) 0.129(8) Uiso 0.50 1 d P B 1
F10 F 0.4033(18) 0.467(2) 0.2653(11) 0.128(8) Uiso 0.50 1 d P B 1
F11 F 0.5370(17) 0.5002(17) 0.3190(11) 0.122(8) Uiso 0.50 1 d P B 1
F12 F 0.4009(16) 0.3420(16) 0.3041(10) 0.113(7) Uiso 0.50 1 d P B 1
F7A F 0.4038(15) 0.3562(16) 0.3566(10) 0.110(6) Uiso 0.50 1 d P B 2
F8A F 0.402(2) 0.403(3) 0.2668(14) 0.162(11) Uiso 0.50 1 d P B 2
F9A F 0.5198(19) 0.4912(18) 0.2792(12) 0.142(9) Uiso 0.50 1 d P B 2
F10A F 0.5335(14) 0.3482(14) 0.3208(10) 0.103(6) Uiso 0.50 1 d P B 2
F11A F 0.512(2) 0.468(2) 0.3729(13) 0.172(11) Uiso 0.50 1 d P B 2
F12A F 0.3891(14) 0.4979(14) 0.3397(9) 0.098(6) Uiso 0.50 1 d P B 2
Cl1 Cl 0.588(3) 0.251(2) 0.4836(16) 0.196(13) Uiso 0.25 1 d P . .
Cl2 Cl 0.390(2) 0.248(2) 0.5010(14) 0.182(12) Uiso 0.25 1 d P . .
C101 C 0.5012(16) 0.2979(16) 0.4879(12) 0.11(2) Uiso 0.25 1 d P . .
H10D H 0.4949 0.3313 0.4524 0.130 Uiso 0.25 1 calc PR . .
H10E H 0.5094 0.3421 0.5180 0.130 Uiso 0.25 1 calc PR . .
O1 O 0.7440(16) 0.1296(16) 0.2647(12) 0.096(13) Uiso 0.25 1 d PR . .
C401 C 0.7619(16) 0.1661(16) 0.3001(12) 0.082(18) Uiso 0.25 1 d PR . .
H40A H 0.8196 0.1451 0.3163 0.099 Uiso 0.25 1 calc PR . .
H40B H 0.7144 0.1633 0.3293 0.099 Uiso 0.25 1 calc PR . .
C402 C 0.7703(16) 0.2489(16) 0.2790(12) 0.11(2) Uiso 0.25 1 d PR . .
H40C H 0.8331 0.2605 0.2669 0.128 Uiso 0.25 1 calc PR . .
H40D H 0.7527 0.2934 0.3074 0.128 Uiso 0.25 1 calc PR . .
C403 C 0.7125(16) 0.2498(16) 0.2341(12) 0.11(2) Uiso 0.25 1 d PR . .
H40E H 0.6525 0.2728 0.2452 0.127 Uiso 0.25 1 calc PR . .
H40F H 0.7368 0.2861 0.2031 0.127 Uiso 0.25 1 calc PR . .
C404 C 0.7068(16) 0.1635(16) 0.2186(12) 0.057(13) Uiso 0.25 1 d PR . .
H40G H 0.6436 0.1440 0.2133 0.069 Uiso 0.25 1 calc PR . .
H40H H 0.7425 0.1506 0.1844 0.069 Uiso 0.25 1 calc PR . .

loop_
_atom_site_aniso_label
_atom_site_aniso_U_11
_atom_site_aniso_U_22
_atom_site_aniso_U_33
_atom_site_aniso_U_23
_atom_site_aniso_U_13
_atom_site_aniso_U_12
Ag1 0.0546(6) 0.0875(7) 0.0636(5) -0.0014(6) -0.0126(6) -0.0007(7)
Ag2 0.0606(7) 0.0708(7) 0.1012(8) -0.0027(6) 0.0075(6) -0.0219(6)
N1 0.042(6) 0.062(7) 0.069(7) -0.008(6) -0.002(5) 0.005(5)
N2 0.038(6) 0.079(8) 0.049(6) -0.002(6) 0.002(4) -0.017(5)
N3 0.078(9) 0.087(10) 0.058(7) 0.006(7) 0.014(6) -0.004(7)
N4 0.056(7) 0.051(7) 0.075(7) -0.003(6) 0.014(6) -0.008(6)
N5 0.058(7) 0.057(7) 0.070(7) 0.002(6) 0.002(6) -0.010(6)
N6 0.039(6) 0.097(9) 0.050(6) -0.002(6) -0.001(5) 0.004(6)
N7 0.036(6) 0.076(8) 0.058(6) 0.002(6) -0.004(5) 0.003(5)
N8 0.046(7) 0.079(9) 0.089(9) -0.013(7) -0.013(6) -0.011(6)
N9 0.052(6) 0.051(6) 0.059(6) 0.007(5) 0.005(7) -0.004(5)
N10 0.050(7) 0.053(7) 0.075(7) 0.006(6) -0.005(6) -0.002(5)
C1 0.046(8) 0.068(9) 0.077(10) -0.007(8) -0.006(7) -0.001(6)
C2 0.043(8) 0.093(12) 0.093(11) 0.008(9) -0.016(8) -0.003(8)
C3 0.056(9) 0.084(10) 0.053(7) 0.001(8) 0.010(6) -0.019(8)
C4 0.067(11) 0.18(2) 0.090(11) -0.027(13) -0.005(9) 0.037(13)
C5 0.083(12) 0.161(18) 0.090(11) -0.045(11) -0.041(10) -0.014(13)
C6 0.107(15) 0.057(10) 0.089(11) -0.001(9) 0.020(10) 0.002(9)
C7 0.18(2) 0.059(10) 0.106(13) -0.002(11) 0.019(15) -0.010(14)
C8 0.089(11) 0.051(10) 0.106(13) 0.024(10) 0.044(10) 0.007(8)
C9 0.16(2) 0.066(12) 0.16(2) -0.029(13) -0.006(16) -0.003(13)
C10 0.111(14) 0.113(15) 0.109(13) 0.035(13) 0.023(12) 0.035(13)
C11 0.047(7) 0.059(8) 0.055(7) 0.010(6) -0.009(6) -0.020(6)
C12 0.057(9) 0.066(9) 0.052(7) -0.009(6) 0.001(6) -0.010(7)
C13 0.052(9) 0.064(10) 0.140(15) 0.008(9) 0.020(9) 0.005(8)
C14 0.058(10) 0.062(10) 0.156(17) 0.002(11) 0.003(11) -0.005(8)
C15 0.041(7) 0.077(11) 0.086(9) -0.008(9) 0.010(7) -0.017(7)
C16 0.046(7) 0.058(8) 0.058(8) -0.012(7) -0.002(6) 0.008(6)
C17 0.053(9) 0.113(13) 0.089(11) -0.007(10) -0.038(9) -0.003(8)
C18 0.050(9) 0.138(16) 0.111(13) 0.033(11) 0.034(10) -0.002(10)
C19 0.037(8) 0.138(16) 0.061(9) 0.005(9) -0.002(7) -0.008(8)
C20 0.072(11) 0.165(18) 0.067(9) -0.011(10) -0.024(9) 0.022(12)
C21 0.090(14) 0.22(2) 0.076(11) 0.003(13) 0.020(10) -0.017(15)
C22 0.095(11) 0.066(10) 0.083(10) 0.007(8) 0.023(10) 0.016(10)
C23 0.132(16) 0.072(12) 0.115(14) 0.000(12) 0.024(12) -0.028(12)
C24 0.085(11) 0.086(12) 0.096(11) 0.009(10) -0.017(9) -0.047(10)
C25 0.22(3) 0.080(13) 0.133(16) 0.040(13) -0.048(17) 0.047(16)
C26 0.20(2) 0.095(15) 0.107(14) -0.005(12) -0.022(14) -0.087(16)
C27 0.048(7) 0.064(8) 0.046(6) 0.012(7) -0.001(5) -0.001(6)
C28 0.055(8) 0.033(6) 0.060(7) 0.007(6) -0.010(6) 0.012(5)
C29 0.045(7) 0.064(8) 0.073(8) 0.010(7) 0.007(7) 0.009(7)
C30 0.071(10) 0.045(8) 0.104(12) 0.003(8) 0.010(9) 0.013(7)
C31 0.041(7) 0.105(13) 0.047(7) -0.001(8) 0.001(6) 0.019(8)
C32 0.042(7) 0.067(9) 0.060(8) 0.005(7) 0.005(6) -0.004(6)
P1 0.060(2) 0.070(3) 0.132(4) 0.008(3) -0.022(3) 0.000(2)
P2 0.053(2) 0.075(3) 0.112(3) 0.000(3) -0.010(2) -0.012(2)

loop_
_atom_type_symbol
_atom_type_description
_atom_type_scat_dispersion_real
_atom_type_scat_dispersion_imag
_atom_type_scat_source
C C 0.0033 0.0016 'International Tables Vol C Tables 4.2.6.8 and 6.1.1.4'
H H 0.0000 0.0000 'International Tables Vol C Tables 4.2.6.8 and 6.1.1.4'
N N 0.0061 0.0033 'International Tables Vol C Tables 4.2.6.8 and 6.1.1.4'
O O 0.0106 0.0060 'International Tables Vol C Tables 4.2.6.8 and 6.1.1.4'
F F 0.0171 0.0103 'International Tables Vol C Tables 4.2.6.8 and 6.1.1.4'
P P 0.1023 0.0942 'International Tables Vol C Tables 4.2.6.8 and 6.1.1.4'
Ag Ag -0.8971 1.1015 'International Tables Vol C Tables 4.2.6.8 and 6.1.1.4'
Cl Cl 0.1484 0.1585 'International Tables Vol C Tables 4.2.6.8 and 6.1.1.4'

loop_
_geom_angle_atom_site_label_1
_geom_angle_atom_site_label_2
_geom_angle_atom_site_label_3
_geom_angle
_geom_angle_site_symmetry_1
_geom_angle_site_symmetry_3
N6 Ag1 N1 159.3(4) . .
N6 Ag1 N8 85.5(4) . .
N1 Ag1 N8 103.8(4) . .
N6 Ag1 N3 112.6(4) . .
N1 Ag1 N3 83.3(4) . .
N8 Ag1 N3 104.4(4) . .
N10 Ag2 N5 177.5(5) 3_456 .
N2 N1 C1 106.5(11) . .
N2 N1 Ag1 124.7(8) . .
C1 N1 Ag1 126.4(9) . .
C3 N2 N1 111.3(10) . .
C3 N2 C11 125.9(10) . .
N1 N2 C11 122.7(9) . .
C8 N3 N4 109.0(14) . .
C8 N3 Ag1 126.8(11) . .
N4 N3 Ag1 117.4(9) . .
C6 N4 N3 108.1(13) . .
C6 N4 C11 128.5(13) . .
N3 N4 C11 123.3(11) . .
C14 N5 C15 114.8(12) . .
C14 N5 Ag2 122.5(10) . .
C15 N5 Ag2 122.6(9) . .
C19 N6 N7 107.2(11) . .
C19 N6 Ag1 126.2(9) . .
N7 N6 Ag1 125.7(8) . .
C17 N7 N6 109.3(11) . .
C17 N7 C27 129.8(12) . .
N6 N7 C27 120.8(9) . .
C24 N8 N9 105.6(12) . .
C24 N8 Ag1 118.7(10) . .
N9 N8 Ag1 113.0(7) . .
C22 N9 N8 112.1(12) . .
C22 N9 C27 129.4(12) . .
N8 N9 C27 118.5(10) . .
C31 N10 C30 116.3(12) . .
C31 N10 Ag2 120.4(9) . 3_556
C30 N10 Ag2 123.2(10) . 3_556
N1 C1 C2 108.2(13) . .
N1 C1 C4 120.8(13) . .
C2 C1 C4 130.9(14) . .
C3 C2 C1 105.8(13) . .
N2 C3 C2 108.2(11) . .
N2 C3 C5 124.0(13) . .
C2 C3 C5 127.5(14) . .
N4 C6 C7 105.5(16) . .
N4 C6 C9 122.3(17) . .
C7 C6 C9 132.0(18) . .
C8 C7 C6 110.0(17) . .
N3 C8 C7 107.3(18) . .
N3 C8 C10 122.6(18) . .
C7 C8 C10 130.1(17) . .
N4 C11 N2 112.6(10) . .
N4 C11 C12 111.6(10) . .
N2 C11 C12 109.9(10) . .
C13 C12 C16 118.0(14) . .
C13 C12 C11 121.2(13) . .
C16 C12 C11 120.8(12) . .
C12 C13 C14 120.1(15) . .
N5 C14 C13 123.3(15) . .
N5 C15 C16 126.8(13) . .
C15 C16 C12 116.6(13) . .
N7 C17 C18 105.1(13) . .
N7 C17 C20 121.5(15) . .
C18 C17 C20 133.4(14) . .
C17 C18 C19 108.9(15) . .
N6 C19 C18 109.6(13) . .
N6 C19 C21 120.2(14) . .
C18 C19 C21 130.2(15) . .
N9 C22 C23 106.4(15) . .
N9 C22 C25 125.4(17) . .
C23 C22 C25 128.1(16) . .
C22 C23 C24 107.9(16) . .
N8 C24 C23 108.1(14) . .
N8 C24 C26 119.1(16) . .
C23 C24 C26 132.6(17) . .
N9 C27 N7 111.6(10) . .
N9 C27 C28 110.7(10) . .
N7 C27 C28 114.0(10) . .
C32 C28 C29 116.5(11) . .
C32 C28 C27 120.5(11) . .
C29 C28 C27 122.9(11) . .
C30 C29 C28 118.9(13) . .
N10 C30 C29 125.8(14) . .
N10 C31 C32 125.3(12) . .
C28 C32 C31 117.0(12) . .
F2A P1 F3A 89.3(14) . .
F2A P1 F2 155.0(15) . .
F3A P1 F2 85.2(13) . .
F2A P1 F5 97.7(15) . .
F3A P1 F5 153.9(17) . .
F2 P1 F5 97.9(13) . .
F2A P1 F1 37.2(10) . .
F3A P1 F1 91.3(12) . .
F2 P1 F1 166.8(12) . .
F5 P1 F1 79.8(12) . .
F2A P1 F1A 175.3(15) . .
F3A P1 F1A 90.5(14) . .
F2 P1 F1A 29.6(10) . .
F5 P1 F1A 80.5(13) . .
F1 P1 F1A 138.1(12) . .
F2A P1 F3 79.3(13) . .
F3A P1 F3 29.6(12) . .
F2 P1 F3 84.0(11) . .
F5 P1 F3 175.9(13) . .
F1 P1 F3 99.1(10) . .
F1A P1 F3 102.7(12) . .
F2A P1 F6 61.1(13) . .
F3A P1 F6 112.9(16) . .
F2 P1 F6 98.8(13) . .
F5 P1 F6 92.3(14) . .
F1 P1 F6 94.3(12) . .
F1A P1 F6 123.2(14) . .
F3 P1 F6 83.8(13) . .
F2A P1 F4A 103(2) . .
F3A P1 F4A 110(2) . .
F2 P1 F4A 101.5(19) . .
F5 P1 F4A 43.8(16) . .
F1 P1 F4A 67.8(17) . .
F1A P1 F4A 72.4(18) . .
F3 P1 F4A 139.5(19) . .
F6 P1 F4A 134(2) . .
F2A P1 F4 104.0(13) . .
F3A P1 F4 52.0(13) . .
F2 P1 F4 91.8(12) . .
F5 P1 F4 102.0(13) . .
F1 P1 F4 76.1(10) . .
F1A P1 F4 72.3(11) . .
F3 P1 F4 81.6(10) . .
F6 P1 F4 160.9(12) . .
F4A P1 F4 58.3(18) . .
F2A P1 F6A 103(2) . .
F3A P1 F6A 98(2) . .
F2 P1 F6A 54.1(18) . .
F5 P1 F6A 105(2) . .
F1 P1 F6A 139(2) . .
F1A P1 F6A 82.0(19) . .
F3 P1 F6A 72.9(17) . .
F6 P1 F6A 45.6(18) . .
F4A P1 F6A 142(2) . .
F4 P1 F6A 139(2) . .
F2A P1 F5A 88.5(13) . .
F3A P1 F5A 169.8(16) . .
F2 P1 F5A 92.6(12) . .
F5 P1 F5A 36.2(11) . .
F1 P1 F5A 93.0(10) . .
F1A P1 F5A 92.5(12) . .
F3 P1 F5A 140.3(13) . .
F6 P1 F5A 57.6(12) . .
F4A P1 F5A 80.1(18) . .
F4 P1 F5A 138.2(12) . .
F6A P1 F5A 73.3(19) . .
F10A P2 F11 96.5(12) . .
F10A P2 F8A 104.9(16) . .
F11 P2 F8A 125.6(18) . .
F10A P2 F9A 100.2(13) . .
F11 P2 F9A 36.8(11) . .
F8A P2 F9A 89.7(18) . .
F10A P2 F8 112.3(17) . .
F11 P2 F8 113.8(17) . .
F8A P2 F8 103.4(18) . .
F9A P2 F8 139.9(18) . .
F10A P2 F11A 89.5(14) . .
F11 P2 F11A 53.5(13) . .
F8A P2 F11A 165.4(18) . .
F9A P2 F11A 90.3(15) . .
F8 P2 F11A 68.0(17) . .
F10A P2 F12 78.4(12) . .
F11 P2 F12 168.0(14) . .
F8A P2 F12 47.2(13) . .
F9A P2 F12 132.8(14) . .
F8 P2 F12 78.3(16) . .
F11A P2 F12 136.5(15) . .
F10A P2 F12A 158.6(12) . .
F11 P2 F12A 88.4(12) . .
F8A P2 F12A 88.8(15) . .
F9A P2 F12A 96.2(13) . .
F8 P2 F12A 47.5(14) . .
F11A P2 F12A 76.7(13) . .
F12 P2 F12A 100.3(11) . .
F10A P2 F9 35.8(10) . .
F11 P2 F9 87.6(13) . .
F8A P2 F9 135.7(18) . .
F9A P2 F9 112.0(14) . .
F8 P2 F9 84.7(16) . .
F11A P2 F9 57.1(13) . .
F12 P2 F9 94.2(13) . .
F12A P2 F9 124.3(12) . .
F10A P2 F7 57.2(12) . .
F11 P2 F7 86.5(13) . .
F8A P2 F7 66.1(15) . .
F9A P2 F7 60.4(13) . .
F8 P2 F7 159.0(18) . .
F11A P2 F7 125.9(15) . .
F12 P2 F7 81.6(13) . .
F12A P2 F7 144.1(12) . .
F9 P2 F7 90.9(13) . .
F10A P2 F10 132.5(14) . .
F11 P2 F10 96.5(14) . .
F8A P2 F10 34.7(13) . .
F9A P2 F10 66.9(13) . .
F8 P2 F10 103.6(16) . .
F11A P2 F10 133.6(16) . .
F12 P2 F10 79.6(13) . .
F12A P2 F10 67.0(12) . .
F9 P2 F10 168.3(15) . .
F7 P2 F10 78.4(13) . .
F10A P2 F7A 81.5(11) . .
F11 P2 F7A 145.5(13) . .
F8A P2 F7A 87.7(16) . .
F9A P2 F7A 177.2(14) . .
F8 P2 F7A 40.1(14) . .
F11A P2 F7A 92.0(15) . .
F12 P2 F7A 45.2(10) . .
F12A P2 F7A 82.7(11) . .
F9 P2 F7A 70.6(12) . .
F7 P2 F7A 119.2(13) . .
F10 P2 F7A 110.3(13) . .
Cl1 C101 Cl2 127(2) . .
C401 O1 C404 124.4 . .
C401 O1 C402 44.8 . .
C404 O1 C402 82.0 . .
O1 C401 C402 102.7 . .
C401 C402 C403 103.7 . .
C401 C402 O1 32.6 . .
C403 C402 O1 74.9 . .
C404 C403 C402 103.9 . .
O1 C404 C403 97.1 . .

loop_
_geom_bond_atom_site_label_1
_geom_bond_atom_site_label_2
_geom_bond_distance
_geom_bond_site_symmetry_2
Ag1 N6 2.224(10) .
Ag1 N1 2.242(10) .
Ag1 N8 2.441(13) .
Ag1 N3 2.453(13) .
Ag2 N10 2.136(11) 3_456
Ag2 N5 2.140(10) .
N1 N2 1.332(13) .
N1 C1 1.343(16) .
N2 C3 1.334(16) .
N2 C11 1.450(16) .
N3 C8 1.286(18) .
N3 N4 1.369(15) .
N4 C6 1.330(18) .
N4 C11 1.422(16) .
N5 C14 1.293(17) .
N5 C15 1.311(18) .
N6 C19 1.302(17) .
N6 N7 1.380(13) .
N7 C17 1.363(16) .
N7 C27 1.443(14) .
N8 C24 1.346(19) .
N8 N9 1.396(14) .
N9 C22 1.332(17) .
N9 C27 1.428(15) .
N10 C31 1.287(18) .
N10 C30 1.304(17) .
N10 Ag2 2.136(11) 3_556
C1 C2 1.416(19) .
C1 C4 1.49(2) .
C2 C3 1.340(19) .
C3 C5 1.546(18) .
C6 C7 1.35(2) .
C6 C9 1.46(2) .
C7 C8 1.34(2) .
C8 C10 1.48(2) .
C11 C12 1.576(17) .
C12 C13 1.338(19) .
C12 C16 1.367(18) .
C13 C14 1.37(2) .
C15 C16 1.353(18) .
C17 C18 1.36(2) .
C17 C20 1.53(2) .
C18 C19 1.36(2) .
C19 C21 1.51(2) .
C22 C23 1.37(2) .
C22 C25 1.49(2) .
C23 C24 1.42(3) .
C24 C26 1.53(2) .
C27 C28 1.506(15) .
C28 C32 1.390(16) .
C28 C29 1.411(17) .
C29 C30 1.343(17) .
C31 C32 1.411(18) .
P1 F2A 1.55(3) .
P1 F3A 1.53(3) .
P1 F2 1.58(2) .
P1 F5 1.59(3) .
P1 F1 1.610(17) .
P1 F1A 1.61(3) .
P1 F3 1.62(2) .
P1 F6 1.59(3) .
P1 F4A 1.63(5) .
P1 F4 1.65(2) .
P1 F6A 1.63(5) .
P1 F5A 1.66(3) .
P2 F10A 1.52(2) .
P2 F11 1.52(3) .
P2 F8A 1.54(3) .
P2 F9A 1.55(3) .
P2 F8 1.52(4) .
P2 F11A 1.58(3) .
P2 F12 1.59(2) .
P2 F12A 1.63(2) .
P2 F9 1.62(3) .
P2 F7 1.63(3) .
P2 F10 1.64(3) .
P2 F7A 1.64(2) .
Cl1 C101 1.45(4) .
Cl2 C101 1.81(4) .
O1 C401 1.0208 .
O1 C404 1.3040 .
O1 C402 1.8505 .
C401 C402 1.3355 .
C402 C403 1.3418 .
C403 C404 1.3391 .
